data_4331734
loop_
_publ_author_name
'Taka-aki Okamura'
'Yasuhito Ushijima'
'Yui Omi'
'Kiyotaka Onitsuka'

_publ_section_title
;
 Systematic Investigation of Relationship between Strength of NH...S
 Hydrogen Bond and Reactivity of Molybdoenzyme Models
;
_journal_name_full 'Inorganic Chemistry'
_journal_page_first 381
_journal_page_last 394
_journal_paper_doi 10.1021/ic302149p
_journal_volume 52
_journal_year 2013
_chemical_formula_moiety 'C14 H21 N O S2 '
_chemical_formula_sum 'C14 H21 N O S2'
_chemical_formula_weight 283.44
_chemical_name_systematic
; 
2,3-(i-PrS)2C6H3NHCOCH3
;
_space_group_IT_number 14
_symmetry_cell_setting monoclinic
_symmetry_Int_Tables_number 14
_symmetry_space_group_name_Hall '-P 2ybc'
_symmetry_space_group_name_H-M 'P 1 21/c 1'
_atom_sites_solution_hydrogens geom
_atom_sites_solution_primary direct
_atom_sites_solution_secondary difmap
_audit_creation_date 2010-05-19
_audit_creation_method SHELXL-97
_cell_angle_alpha 90.00
_cell_angle_beta 95.505(13)
_cell_angle_gamma 90.00
_cell_formula_units_Z 4
_cell_length_a 16.100(5)
_cell_length_b 9.371(3)
_cell_length_c 10.051(3)
_cell_measurement_reflns_used 12009
_cell_measurement_temperature 200
_cell_measurement_theta_max 27.5
_cell_measurement_theta_min 3.1
_cell_volume 1509.4(8)
_computing_structure_refinement 'SHELXL-97 (Sheldrick, 2008)'
_computing_structure_solution 'SIR92 (Altomare et al., 1994)'
_diffrn_ambient_temperature 200
_diffrn_detector_area_resol_mean 10.00
_diffrn_measured_fraction_theta_full 0.997
_diffrn_measured_fraction_theta_max 0.997
_diffrn_measurement_device_type 'Rigaku RAXIS-RAPID II'
_diffrn_measurement_method \w
_diffrn_radiation_source
;
 MicroMax-007HF microfocus rotating anode x-ray gererator
;
_diffrn_radiation_type MoK\a
_diffrn_radiation_wavelength 0.71075
_diffrn_reflns_av_R_equivalents 0.0294
_diffrn_reflns_av_sigmaI/netI 0.0248
_diffrn_reflns_limit_h_max 20
_diffrn_reflns_limit_h_min -20
_diffrn_reflns_limit_k_max 11
_diffrn_reflns_limit_k_min -12
_diffrn_reflns_limit_l_max 13
_diffrn_reflns_limit_l_min -13
_diffrn_reflns_number 13783
_diffrn_reflns_theta_full 27.48
_diffrn_reflns_theta_max 27.48
_diffrn_reflns_theta_min 3.16
_exptl_absorpt_coefficient_mu 0.342
_exptl_absorpt_correction_T_max 0.9505
_exptl_absorpt_correction_T_min 0.9194
_exptl_absorpt_correction_type multi-scan
_exptl_absorpt_process_details
;
    Higashi, T. (1995). Program for Absorption Correction.
    Rigaku Corporation, Tokyo, Japan.
;
_exptl_crystal_colour colorless
_exptl_crystal_density_diffrn 1.247
_exptl_crystal_description block
_exptl_crystal_F_000 608
_exptl_crystal_size_max 0.25
_exptl_crystal_size_mid 0.20
_exptl_crystal_size_min 0.15
_refine_diff_density_max 0.469
_refine_diff_density_min -0.453
_refine_diff_density_rms 0.088
_refine_ls_extinction_method none
_refine_ls_goodness_of_fit_ref 1.058
_refine_ls_hydrogen_treatment mixed
_refine_ls_matrix_type full
_refine_ls_number_parameters 167
_refine_ls_number_reflns 3451
_refine_ls_number_restraints 0
_refine_ls_restrained_S_all 1.058
_refine_ls_R_factor_all 0.0510
_refine_ls_R_factor_gt 0.0477
_refine_ls_shift/su_max 0.001
_refine_ls_shift/su_mean 0.000
_refine_ls_structure_factor_coef Fsqd
_refine_ls_weighting_details 'calc w=1/[\s^2^(Fo^2^)+(0.0924P)^2^+0.7993P] where P=(Fo^2^+2Fc^2^)/3'
_refine_ls_weighting_scheme calc
_refine_ls_wR_factor_gt 0.1399
_refine_ls_wR_factor_ref 0.1440
_reflns_number_gt 3114
_reflns_number_total 3451
_reflns_threshold_expression I>2\s(I)
_cod_data_source_file ic302149p_si_002_2.cif
_cod_data_source_block 3a
_cod_original_cell_volume 1509.4(7)
_cod_original_sg_symbol_H-M 'P 21/c'
_cod_database_code 4331734

loop_
_symmetry_equiv_pos_as_xyz
'x, y, z'
'-x, y+1/2, -z+1/2'
'-x, -y, -z'
'x, -y-1/2, z-1/2'

loop_
_atom_site_label
_atom_site_type_symbol
_atom_site_fract_x
_atom_site_fract_y
_atom_site_fract_z
_atom_site_U_iso_or_equiv
_atom_site_adp_type
_atom_site_occupancy
_atom_site_symmetry_multiplicity
_atom_site_calc_flag
_atom_site_refinement_flags
S1 S 0.65612(3) 0.66664(6) 0.06651(5) 0.03485(17) Uani 1 1 d .
S2 S 0.78327(3) 0.57717(5) 0.30531(4) 0.02781(16) Uani 1 1 d .
O1 O 0.97884(10) 0.22061(15) 0.18303(16) 0.0419(4) Uani 1 1 d .
N1 N 0.94042(10) 0.44729(18) 0.22496(17) 0.0299(3) Uani 1 1 d .
H1 H 0.9528(15) 0.522(3) 0.271(2) 0.036 Uiso 1 1 d .
C1 C 0.59855(12) 0.6992(2) -0.09547(19) 0.0333(4) Uani 1 1 d .
H5 H 0.6370 0.7424 -0.1568 0.040 Uiso 1 1 calc R
C2 C 0.55928(15) 0.5651(3) -0.1603(2) 0.0446(5) Uani 1 1 d .
H6 H 0.5988 0.5199 -0.2155 0.053 Uiso 1 1 calc R
H7 H 0.5083 0.5909 -0.2164 0.053 Uiso 1 1 calc R
H8 H 0.5455 0.4985 -0.0906 0.053 Uiso 1 1 calc R
C3 C 0.53176(16) 0.8080(3) -0.0687(3) 0.0517(6) Uani 1 1 d .
H9 H 0.4812 0.7580 -0.0475 0.062 Uiso 1 1 calc R
H10 H 0.5189 0.8673 -0.1483 0.062 Uiso 1 1 calc R
H11 H 0.5523 0.8686 0.0068 0.062 Uiso 1 1 calc R
C4 C 0.75701(13) 0.3979(2) 0.3626(2) 0.0362(4) Uani 1 1 d .
H12 H 0.8011 0.3300 0.3386 0.043 Uiso 1 1 calc R
C5 C 0.67397(16) 0.3475(3) 0.2968(3) 0.0496(6) Uani 1 1 d .
H13 H 0.6295 0.3761 0.3514 0.060 Uiso 1 1 calc R
H14 H 0.6746 0.2433 0.2886 0.060 Uiso 1 1 calc R
H15 H 0.6639 0.3904 0.2078 0.060 Uiso 1 1 calc R
C6 C 0.7584(2) 0.4023(4) 0.5133(3) 0.0687(9) Uani 1 1 d .
H16 H 0.8147 0.3800 0.5537 0.082 Uiso 1 1 calc R
H17 H 0.7189 0.3319 0.5424 0.082 Uiso 1 1 calc R
H18 H 0.7424 0.4978 0.5413 0.082 Uiso 1 1 calc R
C11 C 0.74750(11) 0.57557(18) 0.02999(18) 0.0262(4) Uani 1 1 d .
C12 C 0.80418(11) 0.53659(18) 0.13927(16) 0.0238(3) Uani 1 1 d .
C13 C 0.87915(11) 0.46836(18) 0.11646(17) 0.0257(4) Uani 1 1 d .
C14 C 0.89523(12) 0.4319(2) -0.01268(19) 0.0305(4) Uani 1 1 d .
H2 H 0.9450 0.3825 -0.0277 0.037 Uiso 1 1 calc R
C15 C 0.83839(12) 0.4682(2) -0.11893(19) 0.0321(4) Uani 1 1 d .
H3 H 0.8490 0.4417 -0.2070 0.039 Uiso 1 1 calc R
C16 C 0.76587(12) 0.5429(2) -0.09943(18) 0.0312(4) Uani 1 1 d .
H4 H 0.7290 0.5716 -0.1741 0.037 Uiso 1 1 calc R
C17 C 0.98799(11) 0.32984(19) 0.24961(19) 0.0283(4) Uani 1 1 d .
C18 C 1.05314(13) 0.3436(2) 0.3676(2) 0.0379(5) Uani 1 1 d .
H19 H 1.0292 0.3135 0.4492 0.045 Uiso 1 1 calc R
H20 H 1.0713 0.4432 0.3768 0.045 Uiso 1 1 calc R
H21 H 1.1011 0.2830 0.3534 0.045 Uiso 1 1 calc R

loop_
_atom_site_aniso_label
_atom_site_aniso_U_11
_atom_site_aniso_U_22
_atom_site_aniso_U_33
_atom_site_aniso_U_23
_atom_site_aniso_U_13
_atom_site_aniso_U_12
S1 0.0316(3) 0.0455(3) 0.0269(3) 0.00143(18) -0.00014(18) 0.01384(19)
S2 0.0305(3) 0.0293(3) 0.0232(2) -0.00252(15) 0.00072(17) 0.00320(16)
O1 0.0522(9) 0.0255(7) 0.0461(8) -0.0019(6) -0.0051(7) 0.0059(6)
N1 0.0274(8) 0.0278(7) 0.0332(8) -0.0053(6) -0.0035(6) 0.0037(6)
C1 0.0321(9) 0.0369(10) 0.0298(9) 0.0089(8) -0.0018(7) 0.0023(8)
C2 0.0381(11) 0.0499(13) 0.0443(12) 0.0005(10) -0.0031(9) -0.0075(9)
C3 0.0455(13) 0.0521(14) 0.0551(14) 0.0084(11) -0.0075(11) 0.0192(11)
C4 0.0351(10) 0.0379(10) 0.0359(10) 0.0096(8) 0.0051(8) 0.0030(8)
C5 0.0490(13) 0.0466(13) 0.0529(14) 0.0008(11) 0.0035(10) -0.0128(10)
C6 0.077(2) 0.093(2) 0.0342(12) 0.0231(13) -0.0041(12) -0.0260(17)
C11 0.0260(8) 0.0258(8) 0.0266(8) 0.0014(6) 0.0021(6) 0.0004(6)
C12 0.0259(8) 0.0224(8) 0.0229(7) -0.0006(6) 0.0017(6) -0.0008(6)
C13 0.0248(8) 0.0230(8) 0.0291(8) -0.0012(6) 0.0006(6) -0.0013(6)
C14 0.0292(9) 0.0305(9) 0.0322(9) -0.0038(7) 0.0056(7) 0.0012(7)
C15 0.0346(9) 0.0355(10) 0.0269(9) -0.0028(7) 0.0068(7) -0.0020(8)
C16 0.0327(9) 0.0364(10) 0.0243(8) 0.0020(7) 0.0013(7) 0.0003(7)
C17 0.0258(8) 0.0274(9) 0.0318(9) 0.0046(7) 0.0037(7) -0.0004(7)
C18 0.0329(10) 0.0365(10) 0.0425(11) 0.0070(8) -0.0055(8) -0.0004(8)

loop_
_atom_type_symbol
_atom_type_description
_atom_type_scat_dispersion_real
_atom_type_scat_dispersion_imag
_atom_type_scat_source
C C 0.0033 0.0016 'International Tables Vol C Tables 4.2.6.8 and 6.1.1.4'
H H 0.0000 0.0000 'International Tables Vol C Tables 4.2.6.8 and 6.1.1.4'
O O 0.0106 0.0060 'International Tables Vol C Tables 4.2.6.8 and 6.1.1.4'
N N 0.0061 0.0033 'International Tables Vol C Tables 4.2.6.8 and 6.1.1.4'
S S 0.1246 0.1234 'International Tables Vol C Tables 4.2.6.8 and 6.1.1.4'

loop_
_geom_angle_atom_site_label_1
_geom_angle_atom_site_label_2
_geom_angle_atom_site_label_3
_geom_angle
C11 S1 C1 104.92(9)
C12 S2 C4 99.70(9)
C17 N1 C13 126.69(16)
C17 N1 H1 118.1(17)
C13 N1 H1 114.4(17)
C2 C1 C3 110.85(19)
C2 C1 S1 113.52(15)
C3 C1 S1 105.17(15)
C2 C1 H5 109.1
C3 C1 H5 109.1
S1 C1 H5 109.1
C1 C2 H6 109.5
C1 C2 H7 109.5
H6 C2 H7 109.5
C1 C2 H8 109.5
H6 C2 H8 109.5
H7 C2 H8 109.5
C1 C3 H9 109.5
C1 C3 H10 109.5
H9 C3 H10 109.5
C1 C3 H11 109.5
H9 C3 H11 109.5
H10 C3 H11 109.5
C5 C4 C6 111.9(2)
C5 C4 S2 111.70(15)
C6 C4 S2 107.87(18)
C5 C4 H12 108.4
C6 C4 H12 108.4
S2 C4 H12 108.4
C4 C5 H13 109.5
C4 C5 H14 109.5
H13 C5 H14 109.5
C4 C5 H15 109.5
H13 C5 H15 109.5
H14 C5 H15 109.5
C4 C6 H16 109.5
C4 C6 H17 109.5
H16 C6 H17 109.5
C4 C6 H18 109.5
H16 C6 H18 109.5
H17 C6 H18 109.5
C16 C11 C12 119.41(16)
C16 C11 S1 123.65(14)
C12 C11 S1 116.94(13)
C13 C12 C11 119.60(15)
C13 C12 S2 119.64(13)
C11 C12 S2 120.73(13)
C14 C13 C12 120.28(16)
C14 C13 N1 120.52(16)
C12 C13 N1 119.03(15)
C15 C14 C13 119.52(17)
C15 C14 H2 120.2
C13 C14 H2 120.2
C14 C15 C16 121.19(17)
C14 C15 H3 119.4
C16 C15 H3 119.4
C15 C16 C11 119.84(17)
C15 C16 H4 120.1
C11 C16 H4 120.1
O1 C17 N1 123.02(18)
O1 C17 C18 122.58(17)
N1 C17 C18 114.40(17)
C17 C18 H19 109.5
C17 C18 H20 109.5
H19 C18 H20 109.5
C17 C18 H21 109.5
H19 C18 H21 109.5
H20 C18 H21 109.5

loop_
_geom_bond_atom_site_label_1
_geom_bond_atom_site_label_2
_geom_bond_distance
S1 C11 1.7695(19)
S1 C1 1.8202(19)
S2 C12 1.7750(18)
S2 C4 1.838(2)
O1 C17 1.224(2)
N1 C17 1.350(2)
N1 C13 1.412(2)
N1 H1 0.85(3)
C1 C2 1.524(3)
C1 C3 1.524(3)
C1 H5 1.0000
C2 H6 0.9800
C2 H7 0.9800
C2 H8 0.9800
C3 H9 0.9800
C3 H10 0.9800
C3 H11 0.9800
C4 C5 1.509(3)
C4 C6 1.514(3)
C4 H12 1.0000
C5 H13 0.9800
C5 H14 0.9800
C5 H15 0.9800
C6 H16 0.9800
C6 H17 0.9800
C6 H18 0.9800
C11 C16 1.395(3)
C11 C12 1.407(2)
C12 C13 1.404(2)
C13 C14 1.390(3)
C14 C15 1.380(3)
C14 H2 0.9500
C15 C16 1.391(3)
C15 H3 0.9500
C16 H4 0.9500
C17 C18 1.512(3)
C18 H19 0.9800
C18 H20 0.9800
C18 H21 0.9800

loop_
_geom_torsion_atom_site_label_1
_geom_torsion_atom_site_label_2
_geom_torsion_atom_site_label_3
_geom_torsion_atom_site_label_4
_geom_torsion
C11 S1 C1 C2 72.28(17)
C11 S1 C1 C3 -166.37(15)
C12 S2 C4 C5 -70.81(18)
C12 S2 C4 C6 165.75(18)
C1 S1 C11 C16 0.82(19)
C1 S1 C11 C12 -179.91(14)
C16 C11 C12 C13 1.4(3)
S1 C11 C12 C13 -177.87(13)
C16 C11 C12 S2 179.66(14)
S1 C11 C12 S2 0.4(2)
C4 S2 C12 C13 -75.04(16)
C4 S2 C12 C11 106.74(15)
C11 C12 C13 C14 -3.8(3)
S2 C12 C13 C14 178.00(14)
C11 C12 C13 N1 171.45(16)
S2 C12 C13 N1 -6.8(2)
C17 N1 C13 C14 -45.4(3)
C17 N1 C13 C12 139.45(19)
C12 C13 C14 C15 2.5(3)
N1 C13 C14 C15 -172.66(17)
C13 C14 C15 C16 1.2(3)
C14 C15 C16 C11 -3.5(3)
C12 C11 C16 C15 2.1(3)
S1 C11 C16 C15 -178.62(15)
C13 N1 C17 O1 -5.4(3)
C13 N1 C17 C18 175.24(17)
